data_1555912
loop_
_publ_author_name
'Granger, Devin B.'
'Mei, Yaochuan'
'Thorley, Karl J.'
'Parkin, Sean R.'
'Jurchescu, Oana D.'
'Anthony, John E.'

_publ_section_title
;
 Synthesis and Electrical Properties of Derivatives of
 1,4-bis(trialkylsilylethynyl)benzo[2,3-b:5,6-b']diindolizines.
;
_journal_issue 23
_journal_name_full 'Organic letters'
_journal_page_first 6050
_journal_page_last 6053
_journal_paper_doi 10.1021/acs.orglett.6b02991
_journal_volume 18
_journal_year 2016
_chemical_formula_moiety 'C36 H40 N2 Si2'
_chemical_formula_sum 'C36 H40 N2 Si2'
_chemical_formula_weight 556.88
_space_group_crystal_system monoclinic
_space_group_IT_number 14
_space_group_name_Hall '-P 2ybc'
_space_group_name_H-M_alt 'P 1 21/c 1'
_atom_sites_solution_hydrogens difmap
_atom_sites_solution_primary direct
_atom_sites_solution_secondary difmap
_audit_creation_method 'SHELXL-2014/7 and CIFFIX'
_cell_angle_alpha 90
_cell_angle_beta 112.553(2)
_cell_angle_gamma 90
_cell_formula_units_Z 2
_cell_length_a 6.5863(2)
_cell_length_b 32.7261(11)
_cell_length_c 7.6981(3)
_cell_measurement_reflns_used 3293
_cell_measurement_temperature 90.0(2)
_cell_measurement_theta_max 67.89
_cell_measurement_theta_min 2.70
_cell_volume 1532.39(9)
_computing_cell_refinement '<i>APEX2</i> (Bruker-AXS, 2006)'
_computing_data_collection '<i>APEX2</i> (Bruker-AXS, 2006)'
_computing_data_reduction '<i>APEX2</i> (Bruker-AXS, 2006)'
_computing_molecular_graphics '<i>XP in SHELXTL</i> (Sheldrick, 2008)'
_computing_publication_material '<i>SHELX</i> (Sheldrick, 2008) and <i>CIFFIX</i> (Parkin, 2013)'
_computing_structure_refinement '<i>SHELXL-2014/7</i> (Sheldrick, 2015b)'
_computing_structure_solution '<i>SHELXT</i> (Sheldrick, 2015a)'
_diffrn_ambient_temperature 90.0(2)
_diffrn_detector_area_resol_mean 5.6
_diffrn_measured_fraction_theta_full 0.991
_diffrn_measured_fraction_theta_max 0.988
_diffrn_measurement_device_type 'Bruker X8 Proteum diffractometer'
_diffrn_measurement_method '\f and \w scans'
_diffrn_radiation_type CuK\a
_diffrn_radiation_wavelength 1.54178
_diffrn_reflns_av_R_equivalents 0.1062
_diffrn_reflns_av_unetI/netI 0.0897
_diffrn_reflns_Laue_measured_fraction_full 0.991
_diffrn_reflns_Laue_measured_fraction_max 0.988
_diffrn_reflns_limit_h_max 7
_diffrn_reflns_limit_h_min -3
_diffrn_reflns_limit_k_max 39
_diffrn_reflns_limit_k_min -39
_diffrn_reflns_limit_l_max 9
_diffrn_reflns_limit_l_min -9
_diffrn_reflns_number 18416
_diffrn_reflns_point_group_measured_fraction_full 0.991
_diffrn_reflns_point_group_measured_fraction_max 0.988
_diffrn_reflns_theta_full 67.679
_diffrn_reflns_theta_max 68.484
_diffrn_reflns_theta_min 2.700
_diffrn_source 'fine-focus rotating anode'
_exptl_absorpt_coefficient_mu 1.246
_exptl_absorpt_correction_T_max 0.956
_exptl_absorpt_correction_T_min 0.534
_exptl_absorpt_correction_type multi-scan
_exptl_absorpt_process_details '<i>SADABS</i> (Krause et al., 2015)'
_exptl_crystal_colour 'dark blue'
_exptl_crystal_density_diffrn 1.207
_exptl_crystal_description 'very thin flake'
_exptl_crystal_F_000 596
_exptl_crystal_size_max 0.240
_exptl_crystal_size_mid 0.120
_exptl_crystal_size_min 0.001
_refine_diff_density_max 0.273
_refine_diff_density_min -0.316
_refine_diff_density_rms 0.064
_refine_ls_extinction_method none
_refine_ls_goodness_of_fit_ref 1.037
_refine_ls_hydrogen_treatment constr
_refine_ls_matrix_type full
_refine_ls_number_parameters 205
_refine_ls_number_reflns 2775
_refine_ls_number_restraints 34
_refine_ls_restrained_S_all 1.033
_refine_ls_R_factor_all 0.1094
_refine_ls_R_factor_gt 0.0646
_refine_ls_shift/su_max 0.001
_refine_ls_shift/su_mean 0.000
_refine_ls_structure_factor_coef Fsqd
_refine_ls_weighting_details 'w=1/[\s^2^(Fo^2^)+(0.0742P)^2^+0.5793P] where P=(Fo^2^+2Fc^2^)/3'
_refine_ls_weighting_scheme calc
_refine_ls_wR_factor_gt 0.1460
_refine_ls_wR_factor_ref 0.1672
_reflns_Friedel_coverage 0.000
_reflns_number_gt 1812
_reflns_number_total 2775
_reflns_threshold_expression 'I > 2\s(I)'
_cod_data_source_file ol6b02991_si_003.cif
_cod_data_source_block x15415
_cod_original_sg_symbol_H-M 'P 21/c'
_cod_database_code 1555912
_shelx_shelxl_version_number 2014/7
_shelx_space_group_comment
; 
The symmetry employed for this shelxl refinement is uniquely defined 
by the following loop, which should always be used as a source of 
symmetry information in preference to the above space-group names. 
They are only intended as comments. 
;
_shelx_estimated_absorpt_t_min 0.754
_shelx_estimated_absorpt_t_max 0.999
_exptl_absorpt_special_details
; 
In addition to absorption, multi-scan techniques also correct other slowly 
varying changes in scale factor over reciprocal space, such as those caused 
by x-ray beam inhomogeneity, goniometer imperfection, crystal decomposition, 
crystal longer than the x-ray beam cross section, absorption by the crystal 
mount etc.  These account, by and large, for much of the difference between 
estimated values of Tmin and Tmax and the _exptl_absorpt_correction_ values. 
;

loop_
_space_group_symop_operation_xyz
'x, y, z'
'-x, y+1/2, -z+1/2'
'-x, -y, -z'
'x, -y-1/2, z-1/2'

loop_
_atom_site_label
_atom_site_type_symbol
_atom_site_fract_x
_atom_site_fract_y
_atom_site_fract_z
_atom_site_U_iso_or_equiv
_atom_site_adp_type
_atom_site_occupancy
_atom_site_site_symmetry_order
_atom_site_calc_flag
_atom_site_refinement_flags_posn
_atom_site_refinement_flags_adp
_atom_site_refinement_flags_occupancy
_atom_site_disorder_assembly
_atom_site_disorder_group
Si1 Si 0.29928(15) 0.66392(3) 0.14901(14) 0.0283(3) Uani 1 1 d D . . . .
C1 C 0.4498(5) 0.53928(10) 0.4031(5) 0.0249(7) Uani 1 1 d . . . . .
C2 C 0.4028(5) 0.50198(10) 0.3062(5) 0.0240(7) Uani 1 1 d . . . . .
N3 N 0.3079(4) 0.49396(8) 0.1148(4) 0.0254(6) Uani 1 1 d . . . . .
C4 C 0.2290(5) 0.52073(10) -0.0346(5) 0.0268(8) Uani 1 1 d . . . . .
H4A H 0.2373 0.5494 -0.0125 0.032 Uiso 1 1 calc R U . . .
C5 C 0.1405(5) 0.50636(11) -0.2113(5) 0.0309(8) Uani 1 1 d . . . . .
H5A H 0.0857 0.5249 -0.3137 0.037 Uiso 1 1 calc R U . . .
C6 C 0.1281(6) 0.46351(11) -0.2464(5) 0.0328(8) Uani 1 1 d . . . . .
H6A H 0.0671 0.4536 -0.3719 0.039 Uiso 1 1 calc R U . . .
C7 C 0.2038(5) 0.43684(11) -0.0998(5) 0.0295(8) Uani 1 1 d . . . . .
H7A H 0.1943 0.4083 -0.1235 0.035 Uiso 1 1 calc R U . . .
C8 C 0.2964(5) 0.45128(10) 0.0879(5) 0.0263(7) Uani 1 1 d . . . . .
C9 C 0.3825(5) 0.43241(10) 0.2596(5) 0.0287(8) Uani 1 1 d . . . . .
H9A H 0.3941 0.4038 0.2810 0.034 Uiso 1 1 calc R U . . .
C10 C 0.4513(5) 0.46313(10) 0.3995(5) 0.0246(7) Uani 1 1 d . . . . .
C11 C 0.4014(5) 0.57862(10) 0.3154(5) 0.0267(8) Uani 1 1 d . . . . .
C12 C 0.3627(5) 0.61226(10) 0.2487(5) 0.0303(8) Uani 1 1 d . . . . .
C13 C 0.4942(6) 0.69995(11) 0.3197(6) 0.0362(9) Uani 1 1 d . . . . .
H13A H 0.6459 0.6932 0.3327 0.043 Uiso 1 1 calc R U . . .
H13B H 0.4617 0.7281 0.2694 0.043 Uiso 1 1 calc R U . . .
C14 C 0.4816(7) 0.69857(12) 0.5145(6) 0.0423(10) Uani 1 1 d . . . . .
H14A H 0.5885 0.7178 0.5987 0.063 Uiso 1 1 calc R U . . .
H14B H 0.5150 0.6709 0.5658 0.063 Uiso 1 1 calc R U . . .
H14C H 0.3333 0.7062 0.5034 0.063 Uiso 1 1 calc R U . . .
C15 C 0.0105(6) 0.67662(11) 0.1129(6) 0.0372(9) Uani 1 1 d . . . . .
H15A H -0.0891 0.6581 0.0159 0.045 Uiso 1 1 calc R U . . .
H15B H -0.0105 0.6714 0.2315 0.045 Uiso 1 1 calc R U . . .
C16 C -0.0558(6) 0.72071(12) 0.0526(6) 0.0438(10) Uani 1 1 d . . . . .
H16A H -0.2077 0.7252 0.0406 0.066 Uiso 1 1 calc R U . . .
H16B H -0.0443 0.7258 -0.0688 0.066 Uiso 1 1 calc R U . . .
H16C H 0.0422 0.7394 0.1473 0.066 Uiso 1 1 calc R U . . .
C17 C 0.337(2) 0.6659(6) -0.0812(9) 0.0362(10) Uani 0.849(11) 1 d D U P A 1
H17A H 0.3041 0.6938 -0.1335 0.043 Uiso 0.849(11) 1 calc R U P A 1
H17B H 0.4919 0.6597 -0.0587 0.043 Uiso 0.849(11) 1 calc R U P A 1
C18 C 0.1901(9) 0.63599(16) -0.2224(7) 0.0392(14) Uani 0.849(11) 1 d D U P A 1
H18 H 0.2289 0.6079 -0.2056 0.047 Uiso 0.849(11) 1 calc R U P A 1
C19 C 0.0120(8) 0.6461(2) -0.3675(8) 0.0502(17) Uani 0.849(11) 1 d D U P A 1
H19A H -0.0316 0.6740 -0.3886 0.060 Uiso 0.849(11) 1 calc R U P A 1
H19B H -0.0731 0.6256 -0.4513 0.060 Uiso 0.849(11) 1 calc R U P A 1
C17' C 0.313(11) 0.664(3) -0.091(5) 0.0362(10) Uani 0.151(11) 1 d D U P A 2
H17C H 0.3558 0.6916 -0.1160 0.043 Uiso 0.151(11) 1 calc R U P A 2
H17D H 0.4297 0.6448 -0.0893 0.043 Uiso 0.151(11) 1 calc R U P A 2
C18' C 0.103(6) 0.6523(11) -0.250(6) 0.061(10) Uani 0.151(11) 1 d D U P A 2
H18' H -0.0193 0.6698 -0.2735 0.073 Uiso 0.151(11) 1 calc R U P A 2
C19' C 0.073(5) 0.6204(11) -0.359(5) 0.071(12) Uani 0.151(11) 1 d D U P A 2
H19C H 0.1910 0.6019 -0.3409 0.085 Uiso 0.151(11) 1 calc R U P A 2
H19D H -0.0663 0.6156 -0.4562 0.085 Uiso 0.151(11) 1 calc R U P A 2

loop_
_atom_site_aniso_label
_atom_site_aniso_U_11
_atom_site_aniso_U_22
_atom_site_aniso_U_33
_atom_site_aniso_U_23
_atom_site_aniso_U_13
_atom_site_aniso_U_12
Si1 0.0274(5) 0.0273(5) 0.0289(6) 0.0039(4) 0.0094(4) 0.0017(4)
C1 0.0179(17) 0.0250(17) 0.031(2) 0.0029(14) 0.0089(15) 0.0002(12)
C2 0.0191(18) 0.0287(17) 0.0244(19) 0.0022(13) 0.0085(15) -0.0010(13)
N3 0.0220(15) 0.0277(15) 0.0248(16) 0.0026(11) 0.0073(12) 0.0018(11)
C4 0.0233(19) 0.0307(18) 0.025(2) 0.0027(14) 0.0084(15) 0.0015(13)
C5 0.0243(19) 0.037(2) 0.032(2) 0.0064(15) 0.0114(16) 0.0038(14)
C6 0.025(2) 0.044(2) 0.029(2) -0.0032(16) 0.0102(16) -0.0013(15)
C7 0.0243(19) 0.035(2) 0.029(2) -0.0020(15) 0.0093(15) -0.0044(14)
C8 0.0228(18) 0.0295(18) 0.0253(19) 0.0004(14) 0.0079(14) -0.0007(13)
C9 0.0295(19) 0.0246(17) 0.033(2) 0.0042(14) 0.0125(16) 0.0007(13)
C10 0.0208(18) 0.0261(17) 0.028(2) 0.0015(13) 0.0101(15) 0.0010(12)
C11 0.0198(18) 0.0310(19) 0.028(2) -0.0022(14) 0.0083(15) -0.0015(13)
C12 0.028(2) 0.032(2) 0.028(2) -0.0019(15) 0.0074(16) 0.0012(14)
C13 0.036(2) 0.029(2) 0.042(2) 0.0039(16) 0.0145(18) -0.0030(15)
C14 0.048(3) 0.039(2) 0.041(3) -0.0100(18) 0.0178(19) -0.0079(17)
C15 0.037(2) 0.033(2) 0.041(3) 0.0054(16) 0.0147(19) 0.0009(15)
C16 0.039(2) 0.043(2) 0.046(3) 0.0065(19) 0.012(2) 0.0125(17)
C17 0.033(3) 0.038(3) 0.038(2) 0.0041(19) 0.014(2) -0.001(3)
C18 0.046(3) 0.035(3) 0.039(3) 0.003(2) 0.019(2) 0.003(2)
C19 0.043(3) 0.056(4) 0.047(3) -0.003(3) 0.012(3) -0.003(2)
C17' 0.033(3) 0.038(3) 0.038(2) 0.0041(19) 0.014(2) -0.001(3)
C18' 0.043(10) 0.068(18) 0.061(13) -0.028(13) 0.007(9) 0.008(10)
C19' 0.038(16) 0.08(2) 0.087(19) -0.046(18) 0.012(13) 0.007(13)

loop_
_atom_type_symbol
_atom_type_description
_atom_type_scat_dispersion_real
_atom_type_scat_dispersion_imag
_atom_type_scat_source
C C 0.0181 0.0091 'International Tables Vol C Tables 4.2.6.8 and 6.1.1.4'
H H 0.0000 0.0000 'International Tables Vol C Tables 4.2.6.8 and 6.1.1.4'
N N 0.0311 0.0180 'International Tables Vol C Tables 4.2.6.8 and 6.1.1.4'
Si Si 0.2541 0.3302 'International Tables Vol C Tables 4.2.6.8 and 6.1.1.4'

loop_
_geom_angle_atom_site_label_1
_geom_angle_atom_site_label_2
_geom_angle_atom_site_label_3
_geom_angle
_geom_angle_site_symmetry_1
_geom_angle_site_symmetry_3
C12 Si1 C15 108.88(16) . .
C12 Si1 C13 107.63(17) . .
C15 Si1 C13 110.64(18) . .
C12 Si1 C17 109.5(7) . .
C15 Si1 C17 110.3(5) . .
C13 Si1 C17 109.9(3) . .
C12 Si1 C17' 109(4) . .
C15 Si1 C17' 106(3) . .
C13 Si1 C17' 114.4(15) . .
C2 C1 C10 116.2(3) . 3_666
C2 C1 C11 124.6(3) . .
C10 C1 C11 119.1(3) 3_666 .
N3 C2 C1 130.4(3) . .
N3 C2 C10 106.7(3) . .
C1 C2 C10 122.9(3) . .
C4 N3 C2 129.6(3) . .
C4 N3 C8 121.7(3) . .
C2 N3 C8 108.7(3) . .
C5 C4 N3 120.0(3) . .
C5 C4 H4A 120.0 . .
N3 C4 H4A 120.0 . .
C4 C5 C6 120.5(3) . .
C4 C5 H5A 119.7 . .
C6 C5 H5A 119.7 . .
C7 C6 C5 119.9(4) . .
C7 C6 H6A 120.1 . .
C5 C6 H6A 120.1 . .
C6 C7 C8 120.6(3) . .
C6 C7 H7A 119.7 . .
C8 C7 H7A 119.7 . .
C9 C8 N3 109.0(3) . .
C9 C8 C7 133.7(3) . .
N3 C8 C7 117.3(3) . .
C8 C9 C10 107.9(3) . .
C8 C9 H9A 126.1 . .
C10 C9 H9A 126.1 . .
C1 C10 C9 131.5(3) 3_666 .
C1 C10 C2 120.8(3) 3_666 .
C9 C10 C2 107.7(3) . .
C12 C11 C1 177.4(4) . .
C11 C12 Si1 178.8(3) . .
C14 C13 Si1 113.0(3) . .
C14 C13 H13A 109.0 . .
Si1 C13 H13A 109.0 . .
C14 C13 H13B 109.0 . .
Si1 C13 H13B 109.0 . .
H13A C13 H13B 107.8 . .
C13 C14 H14A 109.5 . .
C13 C14 H14B 109.5 . .
H14A C14 H14B 109.5 . .
C13 C14 H14C 109.5 . .
H14A C14 H14C 109.5 . .
H14B C14 H14C 109.5 . .
C16 C15 Si1 114.4(3) . .
C16 C15 H15A 108.7 . .
Si1 C15 H15A 108.7 . .
C16 C15 H15B 108.7 . .
Si1 C15 H15B 108.7 . .
H15A C15 H15B 107.6 . .
C15 C16 H16A 109.5 . .
C15 C16 H16B 109.5 . .
H16A C16 H16B 109.5 . .
C15 C16 H16C 109.5 . .
H16A C16 H16C 109.5 . .
H16B C16 H16C 109.5 . .
C18 C17 Si1 112.3(5) . .
C18 C17 H17A 109.1 . .
Si1 C17 H17A 109.1 . .
C18 C17 H17B 109.1 . .
Si1 C17 H17B 109.1 . .
H17A C17 H17B 107.9 . .
C19 C18 C17 124.5(11) . .
C19 C18 H18 117.8 . .
C17 C18 H18 117.8 . .
C18 C19 H19A 120.0 . .
C18 C19 H19B 120.0 . .
H19A C19 H19B 120.0 . .
C18' C17' Si1 115(3) . .
C18' C17' H17C 108.5 . .
Si1 C17' H17C 108.5 . .
C18' C17' H17D 108.5 . .
Si1 C17' H17D 108.5 . .
H17C C17' H17D 107.5 . .
C19' C18' C17' 126(4) . .
C19' C18' H18' 116.8 . .
C17' C18' H18' 116.8 . .
C18' C19' H19C 120.0 . .
C18' C19' H19D 120.0 . .
H19C C19' H19D 120.0 . .

loop_
_geom_bond_atom_site_label_1
_geom_bond_atom_site_label_2
_geom_bond_distance
_geom_bond_site_symmetry_2
Si1 C12 1.838(4) .
Si1 C15 1.860(4) .
Si1 C13 1.863(4) .
Si1 C17 1.882(5) .
Si1 C17' 1.882(18) .
C1 C2 1.402(4) .
C1 C10 1.407(5) 3_666
C1 C11 1.432(4) .
C2 N3 1.387(4) .
C2 C10 1.435(4) .
N3 C4 1.379(4) .
N3 C8 1.410(4) .
C4 C5 1.343(5) .
C4 H4A 0.9500 .
C5 C6 1.424(5) .
C5 H5A 0.9500 .
C6 C7 1.361(5) .
C6 H6A 0.9500 .
C7 C8 1.417(5) .
C7 H7A 0.9500 .
C8 C9 1.370(5) .
C9 C10 1.415(5) .
C9 H9A 0.9500 .
C10 C1 1.407(5) 3_666
C11 C12 1.200(5) .
C13 C14 1.534(5) .
C13 H13A 0.9900 .
C13 H13B 0.9900 .
C14 H14A 0.9800 .
C14 H14B 0.9800 .
C14 H14C 0.9800 .
C15 C16 1.527(5) .
C15 H15A 0.9900 .
C15 H15B 0.9900 .
C16 H16A 0.9800 .
C16 H16B 0.9800 .
C16 H16C 0.9800 .
C17 C18 1.504(9) .
C17 H17A 0.9900 .
C17 H17B 0.9900 .
C18 C19 1.315(7) .
C18 H18 0.9500 .
C19 H19A 0.9500 .
C19 H19B 0.9500 .
C17' C18' 1.50(2) .
C17' H17C 0.9900 .
C17' H17D 0.9900 .
C18' C19' 1.306(19) .
C18' H18' 0.9500 .
C19' H19C 0.9500 .
C19' H19D 0.9500 .

loop_
_geom_torsion_atom_site_label_1
_geom_torsion_atom_site_label_2
_geom_torsion_atom_site_label_3
_geom_torsion_atom_site_label_4
_geom_torsion
_geom_torsion_site_symmetry_1
_geom_torsion_site_symmetry_4
C10 C1 C2 N3 -179.8(3) 3_666 .
C11 C1 C2 N3 1.2(5) . .
C10 C1 C2 C10 -0.1(5) 3_666 .
C11 C1 C2 C10 -179.2(3) . .
C1 C2 N3 C4 -1.4(6) . .
C10 C2 N3 C4 178.9(3) . .
C1 C2 N3 C8 179.8(3) . .
C10 C2 N3 C8 0.1(3) . .
C2 N3 C4 C5 -179.4(3) . .
C8 N3 C4 C5 -0.7(5) . .
N3 C4 C5 C6 -0.3(5) . .
C4 C5 C6 C7 0.9(5) . .
C5 C6 C7 C8 -0.4(5) . .
C4 N3 C8 C9 -178.9(3) . .
C2 N3 C8 C9 0.1(4) . .
C4 N3 C8 C7 1.1(4) . .
C2 N3 C8 C7 -180.0(3) . .
C6 C7 C8 C9 179.4(4) . .
C6 C7 C8 N3 -0.5(5) . .
N3 C8 C9 C10 -0.2(4) . .
C7 C8 C9 C10 179.9(3) . .
C8 C9 C10 C1 -179.8(3) . 3_666
C8 C9 C10 C2 0.2(4) . .
N3 C2 C10 C1 179.8(3) . 3_666
C1 C2 C10 C1 0.1(5) . 3_666
N3 C2 C10 C9 -0.2(3) . .
C1 C2 C10 C9 -180.0(3) . .
C12 Si1 C13 C14 -58.0(3) . .
C15 Si1 C13 C14 60.8(3) . .
C17 Si1 C13 C14 -177.2(7) . .
C17' Si1 C13 C14 -179(4) . .
C12 Si1 C15 C16 173.0(3) . .
C13 Si1 C15 C16 54.9(4) . .
C17 Si1 C15 C16 -66.8(6) . .
C17' Si1 C15 C16 -70(3) . .
C12 Si1 C17 C18 59.5(13) . .
C15 Si1 C17 C18 -60.3(14) . .
C13 Si1 C17 C18 177.5(10) . .
Si1 C17 C18 C19 105.(1) . .
C12 Si1 C17' C18' 87(7) . .
C15 Si1 C17' C18' -30(8) . .
C13 Si1 C17' C18' -152(5) . .
Si1 C17' C18' C19' -116(7) . .
